data_4316900
loop_
_publ_author_name
'Sayandev Chatterjee'
'Jeanette A. Krause'
'Allen G. Oliver'
'William B. Connick'

_publ_contact_author_address
;     Department of Chemistry
      University of Cincinnati
      Cincinnati, OH 45221
;
_publ_contact_author_email bill.connick@uc.edu
_publ_contact_author_fax '513 556 9239'
_publ_contact_author_name 'Dr. William B. Connick'
_publ_contact_author_phone '513 556 0148 '
_publ_section_title
;
 Intramolecular NH...Pt Interactions of Platinum(II) Diimine Complexes
 with Phenyl Ligands
;
_journal_name_full 'Inorganic Chemistry'
_journal_page_first 9798
_journal_page_last 9808
_journal_paper_doi 10.1021/ic1007582
_journal_volume 49
_journal_year 2010
_chemical_formula_moiety 'C36 H42 N4 Pt, 2(P F6), 2(C2 H3 N)'
_chemical_formula_sum 'C40 H48 F12 N6 P2 Pt'
_chemical_formula_weight 1097.87
_chemical_name_systematic
; 
 ? 
;
_space_group_IT_number 2
_symmetry_cell_setting triclinic
_symmetry_space_group_name_Hall '-P 1'
_symmetry_space_group_name_H-M 'P -1'
_atom_sites_solution_hydrogens mixed
_atom_sites_solution_primary direct
_atom_sites_solution_secondary difmap
_audit_creation_method SHELXL-97
_cell_angle_alpha 93.3460(10)
_cell_angle_beta 101.9150(10)
_cell_angle_gamma 112.8980(10)
_cell_formula_units_Z 2
_cell_length_a 11.3849(3)
_cell_length_b 12.3342(3)
_cell_length_c 17.2114(4)
_cell_measurement_reflns_used 8003
_cell_measurement_temperature 150(2)
_cell_measurement_theta_max 67.92
_cell_measurement_theta_min 2.66
_cell_volume 2152.52(9)
_computing_cell_refinement 'Bruker SAINT v6.45A'
_computing_data_collection 'Bruker SMART v5.631'
_computing_data_reduction 'Bruker SAINT v6.45A'
_computing_molecular_graphics 'Bruker SHELXTL v6.14'
_computing_publication_material 'Bruker SHELXTL v6.14'
_computing_structure_refinement 'Bruker SHELXTL v6.14'
_computing_structure_solution 'Bruker SHELXTL v6.14'
_diffrn_ambient_temperature 150(2)
_diffrn_measured_fraction_theta_full 0.957
_diffrn_measured_fraction_theta_max 0.948
_diffrn_measurement_device_type 'Bruker SMART6000 CCD'
_diffrn_measurement_method '\w scans'
_diffrn_radiation_monochromator graphite
_diffrn_radiation_source 'fine-focus sealed tube'
_diffrn_radiation_type CuK\a
_diffrn_radiation_wavelength 1.54178
_diffrn_reflns_av_R_equivalents 0.0235
_diffrn_reflns_av_sigmaI/netI 0.0280
_diffrn_reflns_limit_h_max 13
_diffrn_reflns_limit_h_min -12
_diffrn_reflns_limit_k_max 14
_diffrn_reflns_limit_k_min -14
_diffrn_reflns_limit_l_max 20
_diffrn_reflns_limit_l_min -20
_diffrn_reflns_number 18401
_diffrn_reflns_theta_full 67.00
_diffrn_reflns_theta_max 67.92
_diffrn_reflns_theta_min 2.66
_diffrn_standards_decay_% 0
_diffrn_standards_number 0
_exptl_absorpt_coefficient_mu 7.601
_exptl_absorpt_correction_T_max 0.5170
_exptl_absorpt_correction_T_min 0.2089
_exptl_absorpt_correction_type multi-scan
_exptl_absorpt_process_details 'SADABS v2.10 (Sheldrick)'
_exptl_crystal_colour yellow
_exptl_crystal_density_diffrn 1.694
_exptl_crystal_density_meas ?
_exptl_crystal_description block
_exptl_crystal_F_000 1092
_exptl_crystal_size_max 0.30
_exptl_crystal_size_mid 0.18
_exptl_crystal_size_min 0.10
_refine_diff_density_max 0.594
_refine_diff_density_min -0.581
_refine_diff_density_rms 0.094
_refine_ls_extinction_method none
_refine_ls_goodness_of_fit_ref 1.057
_refine_ls_hydrogen_treatment mixed
_refine_ls_matrix_type full
_refine_ls_number_parameters 594
_refine_ls_number_reflns 7421
_refine_ls_number_restraints 0
_refine_ls_restrained_S_all 1.057
_refine_ls_R_factor_all 0.0236
_refine_ls_R_factor_gt 0.0229
_refine_ls_shift/su_max 0.004
_refine_ls_shift/su_mean 0.000
_refine_ls_structure_factor_coef Fsqd
_refine_ls_weighting_details 'calc w=1/[\s^2^(Fo^2^)+(0.0318P)^2^+1.7952P] where P=(Fo^2^+2Fc^2^)/3'
_refine_ls_weighting_scheme calc
_refine_ls_wR_factor_gt 0.0566
_refine_ls_wR_factor_ref 0.0570
_reflns_number_gt 7232
_reflns_number_total 7421
_reflns_threshold_expression >2\s(I)
_cod_data_source_file ic1007582_si_001_3.cif
_cod_data_source_block 2
_cod_depositor_comments
;
The following automatic conversions were performed:

'_symmetry_cell_setting' value 'Triclinic' changed to 'triclinic'
according to the built-in table from CIF Core dictionary named
'cif_core.dic' version 2.4.1 from 2010-06-29.

Automatic conversion script
Id: cif_fix_values 1646 2011-03-28 12:23:43Z adriana 

The following automatic conversions were performed:

'_exptl_crystal_density_meas' value 'not measured' was changed to '?'
- the value is perceived as not measured.

Automatic conversion script
Id: cif_fix_values 3008 2015-01-20 13:52:24Z robertas 
;
_cod_database_code 4316900

loop_
_symmetry_equiv_pos_as_xyz
'x, y, z'
'-x, -y, -z'

loop_
_atom_site_label
_atom_site_type_symbol
_atom_site_fract_x
_atom_site_fract_y
_atom_site_fract_z
_atom_site_U_iso_or_equiv
_atom_site_adp_type
_atom_site_occupancy
_atom_site_symmetry_multiplicity
_atom_site_calc_flag
_atom_site_refinement_flags
_atom_site_disorder_assembly
_atom_site_disorder_group
Pt Pt 0.334500(10) 0.598441(8) 0.324272(5) 0.01721(5) Uani 1 1 d . . .
N1 N 0.3146(2) 0.57068(19) 0.44177(13) 0.0216(5) Uani 1 1 d . . .
N2 N 0.5348(2) 0.67051(19) 0.38939(13) 0.0196(4) Uani 1 1 d . . .
N3 N 0.0714(2) 0.3129(2) 0.10220(13) 0.0202(4) Uani 1 1 d . . .
H3 H -0.013(4) 0.278(3) 0.086(2) 0.024 Uiso 1 1 d . . .
N4 N 0.3413(2) 0.8435(2) 0.27015(14) 0.0222(5) Uani 1 1 d . . .
H4 H 0.331(3) 0.787(3) 0.300(2) 0.027 Uiso 1 1 d . . .
C1 C 0.2057(3) 0.5159(3) 0.46585(17) 0.0275(6) Uani 1 1 d . . .
H1A H 0.1235 0.4843 0.4270 0.033 Uiso 1 1 calc R . .
C2 C 0.2069(3) 0.5028(3) 0.54641(19) 0.0329(7) Uani 1 1 d . . .
H2A H 0.1269 0.4622 0.5613 0.039 Uiso 1 1 calc R . .
C3 C 0.3243(3) 0.5489(3) 0.60339(17) 0.0312(7) Uani 1 1 d . . .
H3A H 0.3263 0.5422 0.6583 0.037 Uiso 1 1 calc R . .
C4 C 0.4422(3) 0.6063(2) 0.57992(16) 0.0266(6) Uani 1 1 d . . .
C5 C 0.4326(3) 0.6139(2) 0.49788(16) 0.0216(5) Uani 1 1 d . . .
C6 C 0.5695(3) 0.6573(3) 0.63522(17) 0.0322(7) Uani 1 1 d . . .
H6A H 0.5768 0.6530 0.6908 0.039 Uiso 1 1 calc R . .
C7 C 0.6795(3) 0.7116(3) 0.60923(17) 0.0322(7) Uani 1 1 d . . .
H7A H 0.7627 0.7452 0.6471 0.039 Uiso 1 1 calc R . .
C8 C 0.6731(3) 0.7195(2) 0.52595(17) 0.0266(6) Uani 1 1 d . . .
C9 C 0.5497(3) 0.6691(2) 0.47016(16) 0.0212(5) Uani 1 1 d . . .
C10 C 0.7847(3) 0.7750(3) 0.49598(18) 0.0313(6) Uani 1 1 d . . .
H10A H 0.8700 0.8112 0.5316 0.038 Uiso 1 1 calc R . .
C11 C 0.7689(3) 0.7762(3) 0.41458(19) 0.0307(6) Uani 1 1 d . . .
H11A H 0.8432 0.8134 0.3936 0.037 Uiso 1 1 calc R . .
C12 C 0.6430(3) 0.7224(2) 0.36322(17) 0.0241(6) Uani 1 1 d . . .
H12A H 0.6339 0.7228 0.3071 0.029 Uiso 1 1 calc R . .
C13 C 0.1388(3) 0.5407(2) 0.27574(15) 0.0208(5) Uani 1 1 d . . .
C14 C 0.0764(3) 0.6092(3) 0.30279(17) 0.0257(6) Uani 1 1 d . . .
H14A H 0.1277 0.6769 0.3430 0.031 Uiso 1 1 calc R . .
C15 C -0.0562(3) 0.5824(3) 0.27340(18) 0.0295(6) Uani 1 1 d . . .
H15A H -0.0932 0.6329 0.2919 0.035 Uiso 1 1 calc R . .
C16 C -0.1348(3) 0.4816(3) 0.21687(18) 0.0296(6) Uani 1 1 d . . .
H16A H -0.2256 0.4627 0.1958 0.036 Uiso 1 1 calc R . .
C17 C -0.0779(3) 0.4090(3) 0.19170(17) 0.0261(6) Uani 1 1 d . . .
H17A H -0.1318 0.3381 0.1547 0.031 Uiso 1 1 calc R . .
C18 C 0.0561(3) 0.4373(2) 0.21926(15) 0.0210(5) Uani 1 1 d . . .
C19 C 0.1106(3) 0.3517(2) 0.19207(15) 0.0216(5) Uani 1 1 d . . .
H19A H 0.2079 0.3901 0.2102 0.026 Uiso 1 1 calc R . .
H19B H 0.0799 0.2802 0.2185 0.026 Uiso 1 1 calc R . .
C20 C 0.1280(3) 0.2257(3) 0.08285(18) 0.0304(6) Uani 1 1 d . . .
H20A H 0.0948 0.1563 0.1109 0.036 Uiso 1 1 calc R . .
H20B H 0.2251 0.2642 0.1024 0.036 Uiso 1 1 calc R . .
C21 C 0.0901(3) 0.1833(3) -0.00795(19) 0.0366(7) Uani 1 1 d . . .
H21A H 0.1334 0.1306 -0.0194 0.044 Uiso 1 1 calc R . .
H21B H -0.0064 0.1365 -0.0263 0.044 Uiso 1 1 calc R . .
C22 C 0.1307(4) 0.2878(3) -0.0540(2) 0.0430(8) Uani 1 1 d . . .
H22A H 0.0997 0.2584 -0.1125 0.052 Uiso 1 1 calc R . .
H22B H 0.2279 0.3296 -0.0403 0.052 Uiso 1 1 calc R . .
C23 C 0.0717(4) 0.3737(3) -0.03289(18) 0.0358(7) Uani 1 1 d . . .
H23A H -0.0255 0.3335 -0.0510 0.043 Uiso 1 1 calc R . .
H23B H 0.1016 0.4430 -0.0615 0.043 Uiso 1 1 calc R . .
C24 C 0.1123(3) 0.4166(3) 0.05720(16) 0.0257(6) Uani 1 1 d . . .
H24A H 0.2089 0.4622 0.0747 0.031 Uiso 1 1 calc R . .
H24B H 0.0705 0.4704 0.0695 0.031 Uiso 1 1 calc R . .
C25 C 0.3743(3) 0.6215(2) 0.21560(15) 0.0198(5) Uani 1 1 d . . .
C26 C 0.4415(3) 0.5582(2) 0.18947(16) 0.0232(5) Uani 1 1 d . . .
H26A H 0.4653 0.5082 0.2234 0.028 Uiso 1 1 calc R . .
C27 C 0.4751(3) 0.5654(3) 0.11601(17) 0.0284(6) Uani 1 1 d . . .
H27A H 0.5205 0.5207 0.1007 0.034 Uiso 1 1 calc R . .
C28 C 0.4421(3) 0.6377(3) 0.06536(17) 0.0297(6) Uani 1 1 d . . .
H28A H 0.4623 0.6418 0.0145 0.036 Uiso 1 1 calc R . .
C29 C 0.3788(3) 0.7042(3) 0.09042(17) 0.0268(6) Uani 1 1 d . . .
H29A H 0.3574 0.7552 0.0563 0.032 Uiso 1 1 calc R . .
C30 C 0.3456(3) 0.6987(2) 0.16392(15) 0.0212(5) Uani 1 1 d . . .
C31 C 0.2793(3) 0.7761(2) 0.18615(16) 0.0243(6) Uani 1 1 d . . .
H31A H 0.2839 0.8335 0.1478 0.029 Uiso 1 1 calc R . .
H31B H 0.1853 0.7256 0.1814 0.029 Uiso 1 1 calc R . .
C32 C 0.2685(3) 0.9158(3) 0.29143(19) 0.0309(6) Uani 1 1 d . . .
H32A H 0.1738 0.8634 0.2822 0.037 Uiso 1 1 calc R . .
H32B H 0.2771 0.9780 0.2565 0.037 Uiso 1 1 calc R . .
C33 C 0.3240(4) 0.9739(3) 0.3790(2) 0.0375(7) Uani 1 1 d . . .
H33A H 0.3078 0.9114 0.4139 0.045 Uiso 1 1 calc R . .
H33B H 0.2781 1.0239 0.3914 0.045 Uiso 1 1 calc R . .
C34 C 0.4717(4) 1.0509(3) 0.39681(19) 0.0386(8) Uani 1 1 d . . .
H34A H 0.5066 1.0827 0.4549 0.046 Uiso 1 1 calc R . .
H34B H 0.4877 1.1190 0.3667 0.046 Uiso 1 1 calc R . .
C35 C 0.5424(3) 0.9765(3) 0.37236(18) 0.0334(7) Uani 1 1 d . . .
H35A H 0.6373 1.0280 0.3813 0.040 Uiso 1 1 calc R . .
H35B H 0.5337 0.9134 0.4066 0.040 Uiso 1 1 calc R . .
C36 C 0.4857(3) 0.9196(2) 0.28442(17) 0.0245(6) Uani 1 1 d . . .
H36A H 0.4996 0.9824 0.2497 0.029 Uiso 1 1 calc R . .
H36B H 0.5314 0.8701 0.2706 0.029 Uiso 1 1 calc R . .
P1 P 0.48116(7) 1.20385(7) 0.15505(4) 0.02585(15) Uani 1 1 d . . .
F1 F 0.3927(2) 1.2179(2) 0.07490(11) 0.0450(5) Uani 1 1 d . . .
F2 F 0.4284(2) 1.06393(18) 0.12495(13) 0.0484(5) Uani 1 1 d . . .
F3 F 0.36261(19) 1.17762(19) 0.19767(11) 0.0444(5) Uani 1 1 d . . .
F4 F 0.5704(2) 1.19120(18) 0.23592(12) 0.0470(5) Uani 1 1 d . . .
F5 F 0.5338(2) 1.34344(16) 0.18715(12) 0.0423(5) Uani 1 1 d . . .
F6 F 0.59907(19) 1.23088(19) 0.11263(13) 0.0432(5) Uani 1 1 d . . .
P2 P 0.06767(8) 0.01042(7) -0.26017(5) 0.03099(17) Uani 1 1 d . . .
F7 F 0.0353(3) 0.1149(3) -0.2930(2) 0.0767(9) Uani 1 1 d . A .
F8 F 0.1020(3) -0.0944(2) -0.22540(16) 0.0659(7) Uani 1 1 d . A .
F9 F 0.0346(5) -0.0484(4) -0.34994(19) 0.0856(12) Uani 0.80 1 d P A 1
F10 F 0.2153(3) 0.0749(4) -0.2623(3) 0.0722(12) Uani 0.80 1 d P A 1
F11 F 0.0986(5) 0.0626(4) -0.16941(19) 0.0742(10) Uani 0.80 1 d P A 1
F12 F -0.0834(3) -0.0587(4) -0.2576(3) 0.0776(11) Uani 0.80 1 d P A 1
F13 F -0.0384(14) -0.1076(13) -0.3113(8) 0.085(5) Uani 0.20 1 d P A 2
F14 F 0.1578(19) 0.0129(15) -0.3204(12) 0.072(5) Uani 0.20 1 d P A 2
F15 F 0.1812(16) 0.1277(12) -0.2033(13) 0.090(6) Uani 0.20 1 d P A 2
F16 F -0.0194(17) 0.0199(16) -0.2041(9) 0.067(4) Uani 0.20 1 d P A 2
N5 N -0.2024(3) 0.1494(2) 0.03752(17) 0.0367(6) Uani 1 1 d . . .
C37 C -0.2755(3) 0.0658(3) 0.05486(17) 0.0290(6) Uani 1 1 d . . .
C38 C -0.3687(3) -0.0392(3) 0.0767(2) 0.0365(7) Uani 1 1 d . . .
H38A H -0.4477 -0.0765 0.0321 0.055 Uiso 1 1 calc R . .
H38B H -0.3930 -0.0164 0.1245 0.055 Uiso 1 1 calc R . .
H38C H -0.3286 -0.0957 0.0882 0.055 Uiso 1 1 calc R . .
N6 N 0.1107(5) 0.7527(4) 0.4930(2) 0.0745(12) Uani 1 1 d . . .
C39 C 0.1276(4) 0.7466(3) 0.5596(2) 0.0421(8) Uani 1 1 d . . .
C40 C 0.1451(4) 0.7365(4) 0.6437(2) 0.0484(9) Uani 1 1 d . . .
H40A H 0.0967 0.7745 0.6673 0.073 Uiso 1 1 calc R . .
H40B H 0.2390 0.7760 0.6710 0.073 Uiso 1 1 calc R . .
H40C H 0.1116 0.6522 0.6500 0.073 Uiso 1 1 calc R . .

loop_
_atom_site_aniso_label
_atom_site_aniso_U_11
_atom_site_aniso_U_22
_atom_site_aniso_U_33
_atom_site_aniso_U_23
_atom_site_aniso_U_13
_atom_site_aniso_U_12
Pt 0.02075(7) 0.01791(7) 0.01189(7) 0.00353(4) 0.00524(4) 0.00606(5)
N1 0.0306(13) 0.0193(11) 0.0152(10) 0.0036(8) 0.0078(9) 0.0093(9)
N2 0.0237(12) 0.0187(11) 0.0162(10) 0.0049(8) 0.0034(9) 0.0089(9)
N3 0.0194(12) 0.0202(11) 0.0183(11) 0.0009(9) 0.0024(9) 0.0066(9)
N4 0.0266(12) 0.0209(11) 0.0211(11) 0.0057(9) 0.0062(9) 0.0114(9)
C1 0.0314(15) 0.0293(15) 0.0237(14) 0.0080(11) 0.0130(12) 0.0109(12)
C2 0.0461(19) 0.0337(16) 0.0277(15) 0.0117(13) 0.0224(14) 0.0180(14)
C3 0.0519(19) 0.0324(16) 0.0194(14) 0.0095(12) 0.0173(13) 0.0228(14)
C4 0.0468(18) 0.0217(14) 0.0179(13) 0.0055(11) 0.0093(12) 0.0200(13)
C5 0.0328(15) 0.0170(12) 0.0168(12) 0.0033(10) 0.0065(11) 0.0118(11)
C6 0.055(2) 0.0315(16) 0.0155(13) 0.0052(11) 0.0046(13) 0.0251(14)
C7 0.0430(18) 0.0323(16) 0.0195(14) 0.0009(12) -0.0037(12) 0.0198(14)
C8 0.0343(16) 0.0217(14) 0.0218(14) 0.0021(11) 0.0003(11) 0.0129(12)
C9 0.0300(14) 0.0178(13) 0.0173(13) 0.0041(10) 0.0036(11) 0.0122(11)
C10 0.0289(16) 0.0285(15) 0.0295(16) 0.0032(12) -0.0036(12) 0.0100(12)
C11 0.0278(15) 0.0311(16) 0.0331(16) 0.0099(13) 0.0072(12) 0.0114(12)
C12 0.0286(15) 0.0218(13) 0.0217(13) 0.0066(11) 0.0068(11) 0.0094(11)
C13 0.0204(13) 0.0248(14) 0.0153(12) 0.0058(10) 0.0065(10) 0.0060(10)
C14 0.0280(15) 0.0262(14) 0.0217(13) 0.0035(11) 0.0107(11) 0.0075(11)
C15 0.0317(16) 0.0347(16) 0.0294(15) 0.0104(13) 0.0161(13) 0.0163(13)
C16 0.0231(14) 0.0396(17) 0.0281(15) 0.0092(13) 0.0095(12) 0.0127(12)
C17 0.0240(14) 0.0291(15) 0.0212(13) 0.0036(11) 0.0061(11) 0.0067(11)
C18 0.0249(14) 0.0228(13) 0.0152(12) 0.0069(10) 0.0087(10) 0.0071(11)
C19 0.0227(13) 0.0231(13) 0.0156(12) 0.0033(10) 0.0034(10) 0.0065(10)
C20 0.0368(17) 0.0331(16) 0.0280(15) 0.0038(12) 0.0070(13) 0.0219(13)
C21 0.0426(19) 0.0413(18) 0.0292(16) -0.0053(13) 0.0093(14) 0.0220(15)
C22 0.054(2) 0.055(2) 0.0253(16) 0.0017(15) 0.0131(15) 0.0262(17)
C23 0.0476(19) 0.0446(19) 0.0177(14) 0.0076(13) 0.0080(13) 0.0212(15)
C24 0.0329(15) 0.0262(14) 0.0196(13) 0.0079(11) 0.0088(11) 0.0121(12)
C25 0.0208(13) 0.0182(12) 0.0164(12) 0.0023(10) 0.0044(10) 0.0040(10)
C26 0.0282(14) 0.0205(13) 0.0212(13) 0.0077(10) 0.0079(11) 0.0087(11)
C27 0.0324(16) 0.0286(15) 0.0255(14) 0.0026(12) 0.0135(12) 0.0111(12)
C28 0.0386(17) 0.0293(15) 0.0184(13) 0.0049(11) 0.0142(12) 0.0073(12)
C29 0.0316(15) 0.0224(14) 0.0199(13) 0.0064(11) 0.0061(11) 0.0038(11)
C30 0.0215(13) 0.0200(13) 0.0159(12) 0.0030(10) 0.0020(10) 0.0033(10)
C31 0.0265(14) 0.0246(14) 0.0186(13) 0.0050(11) 0.0016(11) 0.0090(11)
C32 0.0353(17) 0.0300(16) 0.0357(16) 0.0065(13) 0.0127(13) 0.0199(13)
C33 0.057(2) 0.0320(17) 0.0348(17) 0.0072(13) 0.0231(16) 0.0234(15)
C34 0.061(2) 0.0260(16) 0.0256(15) -0.0006(12) 0.0118(15) 0.0153(15)
C35 0.0355(17) 0.0291(16) 0.0271(15) 0.0002(12) 0.0021(12) 0.0079(13)
C36 0.0260(14) 0.0200(13) 0.0241(14) 0.0034(11) 0.0063(11) 0.0059(11)
P1 0.0278(4) 0.0308(4) 0.0219(3) 0.0083(3) 0.0070(3) 0.0142(3)
F1 0.0408(11) 0.0822(15) 0.0276(9) 0.0228(10) 0.0123(8) 0.0376(11)
F2 0.0557(13) 0.0343(11) 0.0432(11) -0.0031(9) 0.0039(9) 0.0112(9)
F3 0.0395(11) 0.0608(13) 0.0306(10) 0.0123(9) 0.0182(8) 0.0127(9)
F4 0.0501(12) 0.0447(11) 0.0353(10) 0.0094(9) -0.0109(9) 0.0183(9)
F5 0.0530(12) 0.0316(10) 0.0517(12) 0.0107(8) 0.0241(10) 0.0209(9)
F6 0.0340(10) 0.0559(12) 0.0494(11) 0.0087(9) 0.0194(9) 0.0241(9)
P2 0.0323(4) 0.0310(4) 0.0302(4) 0.0077(3) 0.0105(3) 0.0118(3)
F7 0.0783(18) 0.0778(18) 0.121(2) 0.0630(18) 0.0586(18) 0.0573(15)
F8 0.0826(18) 0.0625(15) 0.0711(16) 0.0337(13) 0.0269(14) 0.0421(14)
F9 0.117(4) 0.103(3) 0.0321(16) -0.0145(18) -0.0105(19) 0.057(3)
F10 0.0344(17) 0.101(3) 0.092(3) 0.065(3) 0.0279(18) 0.0261(18)
F11 0.110(3) 0.084(3) 0.0400(17) -0.0031(16) 0.0216(19) 0.051(2)
F12 0.0372(18) 0.086(3) 0.106(3) 0.048(2) 0.024(2) 0.0133(17)
F13 0.052(8) 0.078(9) 0.048(7) 0.004(7) -0.015(6) -0.040(7)
F14 0.099(13) 0.080(10) 0.109(13) 0.073(10) 0.082(11) 0.075(10)
F15 0.074(10) 0.038(7) 0.134(15) -0.022(8) -0.014(10) 0.022(7)
F16 0.078(10) 0.114(12) 0.049(7) 0.046(8) 0.044(8) 0.062(10)
N5 0.0284(14) 0.0350(15) 0.0390(15) 0.0022(12) 0.0054(11) 0.0071(12)
C37 0.0209(14) 0.0366(17) 0.0254(14) -0.0029(12) -0.0009(11) 0.0119(13)
C38 0.0316(17) 0.0364(17) 0.0333(17) 0.0058(13) 0.0084(13) 0.0053(13)
N6 0.119(4) 0.062(2) 0.044(2) 0.0125(18) 0.029(2) 0.034(2)
C39 0.048(2) 0.0371(18) 0.041(2) 0.0041(15) 0.0142(16) 0.0157(15)
C40 0.060(2) 0.051(2) 0.0360(19) 0.0042(16) 0.0085(17) 0.0267(19)

loop_
_atom_type_symbol
_atom_type_description
_atom_type_scat_dispersion_real
_atom_type_scat_dispersion_imag
_atom_type_scat_source
C C 0.0181 0.0091 'International Tables Vol C Tables 4.2.6.8 and 6.1.1.4'
H H 0.0000 0.0000 'International Tables Vol C Tables 4.2.6.8 and 6.1.1.4'
N N 0.0311 0.0180 'International Tables Vol C Tables 4.2.6.8 and 6.1.1.4'
P P 0.2955 0.4335 'International Tables Vol C Tables 4.2.6.8 and 6.1.1.4'
Pt Pt -4.5932 6.9264 'International Tables Vol C Tables 4.2.6.8 and 6.1.1.4'
F F 0.0727 0.0534 'International Tables Vol C Tables 4.2.6.8 and 6.1.1.4'

loop_
_geom_angle_atom_site_label_1
_geom_angle_atom_site_label_2
_geom_angle_atom_site_label_3
_geom_angle
_geom_angle_site_symmetry_1
_geom_angle_site_symmetry_3
_geom_angle_publ_flag
C25 Pt C13 91.72(10) . . ?
C25 Pt N1 172.85(10) . . ?
C13 Pt N1 94.58(10) . . ?
C25 Pt N2 94.90(9) . . ?
C13 Pt N2 171.83(9) . . ?
N1 Pt N2 79.12(9) . . ?
C1 N1 C5 118.3(2) . . ?
C1 N1 Pt 128.6(2) . . ?
C5 N1 Pt 113.08(17) . . ?
C12 N2 C9 117.9(2) . . ?
C12 N2 Pt 129.20(18) . . ?
C9 N2 Pt 112.76(18) . . ?
C24 N3 C20 111.6(2) . . ?
C24 N3 C19 112.2(2) . . ?
C20 N3 C19 109.1(2) . . ?
C36 N4 C31 113.2(2) . . ?
C36 N4 C32 111.2(2) . . ?
C31 N4 C32 111.0(2) . . ?
N1 C1 C2 122.7(3) . . ?
C3 C2 C1 119.5(3) . . ?
C2 C3 C4 119.4(3) . . ?
C5 C4 C3 117.5(3) . . ?
C5 C4 C6 119.1(3) . . ?
C3 C4 C6 123.4(3) . . ?
N1 C5 C4 122.6(3) . . ?
N1 C5 C9 117.4(2) . . ?
C4 C5 C9 120.0(3) . . ?
C7 C6 C4 120.8(3) . . ?
C6 C7 C8 121.4(3) . . ?
C9 C8 C10 117.4(3) . . ?
C9 C8 C7 119.0(3) . . ?
C10 C8 C7 123.5(3) . . ?
N2 C9 C8 122.9(3) . . ?
N2 C9 C5 117.5(2) . . ?
C8 C9 C5 119.6(2) . . ?
C11 C10 C8 119.3(3) . . ?
C10 C11 C12 119.6(3) . . ?
N2 C12 C11 122.9(3) . . ?
C14 C13 C18 116.0(2) . . ?
C14 C13 Pt 116.6(2) . . ?
C18 C13 Pt 127.4(2) . . ?
C15 C14 C13 123.0(3) . . ?
C14 C15 C16 119.8(3) . . ?
C15 C16 C17 118.6(3) . . ?
C16 C17 C18 121.8(3) . . ?
C17 C18 C13 120.6(3) . . ?
C17 C18 C19 119.0(2) . . ?
C13 C18 C19 120.2(2) . . ?
N3 C19 C18 114.0(2) . . ?
N3 C20 C21 110.9(2) . . ?
C22 C21 C20 111.3(3) . . ?
C21 C22 C23 110.0(3) . . ?
C22 C23 C24 111.2(3) . . ?
N3 C24 C23 110.5(2) . . ?
C26 C25 C30 116.2(2) . . ?
C26 C25 Pt 116.80(19) . . ?
C30 C25 Pt 127.0(2) . . ?
C27 C26 C25 123.0(3) . . ?
C28 C27 C26 119.9(3) . . ?
C27 C28 C29 118.6(3) . . ?
C28 C29 C30 122.1(3) . . ?
C29 C30 C25 120.2(3) . . ?
C29 C30 C31 118.0(2) . . ?
C25 C30 C31 121.9(2) . . ?
N4 C31 C30 112.6(2) . . ?
N4 C32 C33 110.3(2) . . ?
C32 C33 C34 111.3(3) . . ?
C33 C34 C35 109.8(3) . . ?
C36 C35 C34 111.4(3) . . ?
N4 C36 C35 109.6(2) . . ?
F6 P1 F1 89.61(11) . . ?
F6 P1 F4 90.47(12) . . ?
F1 P1 F4 179.38(13) . . ?
F6 P1 F3 179.58(12) . . ?
F1 P1 F3 90.21(10) . . ?
F4 P1 F3 89.70(12) . . ?
F6 P1 F2 90.77(12) . . ?
F1 P1 F2 90.63(12) . . ?
F4 P1 F2 89.98(11) . . ?
F3 P1 F2 89.61(12) . . ?
F6 P1 F5 90.07(11) . . ?
F1 P1 F5 90.32(12) . . ?
F4 P1 F5 89.07(11) . . ?
F3 P1 F5 89.56(11) . . ?
F2 P1 F5 178.74(12) . . ?
F13 P2 F16 94.3(10) . . ?
F13 P2 F10 128.1(8) . . ?
F16 P2 F10 136.8(8) . . ?
F13 P2 F11 131.8(6) . . ?
F10 P2 F11 92.2(3) . . ?
F16 P2 F9 132.8(7) . . ?
F10 P2 F9 89.0(3) . . ?
F11 P2 F9 177.1(2) . . ?
F13 P2 F7 107.3(7) . . ?
F16 P2 F7 81.2(5) . . ?
F10 P2 F7 91.89(17) . . ?
F11 P2 F7 94.73(19) . . ?
F9 P2 F7 87.9(2) . . ?
F13 P2 F14 88.5(11) . . ?
F16 P2 F14 174.3(7) . . ?
F11 P2 F14 133.4(9) . . ?
F7 P2 F14 93.3(4) . . ?
F13 P2 F8 73.6(7) . . ?
F16 P2 F8 98.4(5) . . ?
F10 P2 F8 87.78(17) . . ?
F11 P2 F8 84.39(18) . . ?
F9 P2 F8 93.03(19) . . ?
F7 P2 F8 179.05(18) . . ?
F14 P2 F8 87.1(4) . . ?
F13 P2 F15 176.2(9) . . ?
F16 P2 F15 85.7(11) . . ?
F9 P2 F15 135.9(9) . . ?
F7 P2 F15 76.5(6) . . ?
F14 P2 F15 91.8(11) . . ?
F8 P2 F15 102.7(6) . . ?
F10 P2 F12 178.6(2) . . ?
F11 P2 F12 88.0(3) . . ?
F9 P2 F12 90.7(3) . . ?
F7 P2 F12 89.48(17) . . ?
F14 P2 F12 138.0(9) . . ?
F8 P2 F12 90.86(17) . . ?
F15 P2 F12 129.3(8) . . ?
N5 C37 C38 179.4(3) . . ?
N6 C39 C40 178.3(5) . . ?

loop_
_geom_bond_atom_site_label_1
_geom_bond_atom_site_label_2
_geom_bond_distance
_geom_bond_site_symmetry_2
_geom_bond_publ_flag
Pt C25 2.024(3) . ?
Pt C13 2.024(3) . ?
Pt N1 2.114(2) . ?
Pt N2 2.120(2) . ?
N1 C1 1.326(4) . ?
N1 C5 1.367(4) . ?
N2 C12 1.335(4) . ?
N2 C9 1.367(3) . ?
N3 C24 1.501(3) . ?
N3 C20 1.506(4) . ?
N3 C19 1.511(3) . ?
N4 C36 1.500(4) . ?
N4 C31 1.504(3) . ?
N4 C32 1.509(4) . ?
C1 C2 1.403(4) . ?
C2 C3 1.369(5) . ?
C3 C4 1.408(5) . ?
C4 C5 1.405(4) . ?
C4 C6 1.433(5) . ?
C5 C9 1.436(4) . ?
C6 C7 1.352(5) . ?
C7 C8 1.431(4) . ?
C8 C9 1.406(4) . ?
C8 C10 1.408(4) . ?
C10 C11 1.377(4) . ?
C11 C12 1.394(4) . ?
C13 C14 1.412(4) . ?
C13 C18 1.415(4) . ?
C14 C15 1.386(4) . ?
C15 C16 1.388(5) . ?
C16 C17 1.390(4) . ?
C17 C18 1.394(4) . ?
C18 C19 1.513(4) . ?
C20 C21 1.534(4) . ?
C21 C22 1.520(5) . ?
C22 C23 1.521(5) . ?
C23 C24 1.522(4) . ?
C25 C26 1.401(4) . ?
C25 C30 1.423(4) . ?
C26 C27 1.392(4) . ?
C27 C28 1.383(4) . ?
C28 C29 1.388(4) . ?
C29 C30 1.391(4) . ?
C30 C31 1.505(4) . ?
C32 C33 1.520(5) . ?
C33 C34 1.528(5) . ?
C34 C35 1.529(5) . ?
C35 C36 1.523(4) . ?
P1 F6 1.5909(19) . ?
P1 F1 1.5930(19) . ?
P1 F4 1.5997(19) . ?
P1 F3 1.6005(19) . ?
P1 F2 1.603(2) . ?
P1 F5 1.606(2) . ?
P2 F13 1.548(11) . ?
P2 F16 1.549(11) . ?
P2 F10 1.565(3) . ?
P2 F11 1.567(3) . ?
P2 F9 1.572(3) . ?
P2 F7 1.576(2) . ?
P2 F14 1.596(12) . ?
P2 F8 1.603(2) . ?
P2 F15 1.606(13) . ?
P2 F12 1.607(3) . ?
N5 C37 1.147(4) . ?
C37 C38 1.448(4) . ?
N6 C39 1.134(5) . ?
C39 C40 1.439(5) . ?

loop_
_geom_torsion_atom_site_label_1
_geom_torsion_atom_site_label_2
_geom_torsion_atom_site_label_3
_geom_torsion_atom_site_label_4
_geom_torsion
_geom_torsion_site_symmetry_1
_geom_torsion_site_symmetry_2
_geom_torsion_site_symmetry_3
_geom_torsion_site_symmetry_4
_geom_torsion_publ_flag
C25 Pt N1 C1 -142.7(7) . . . . ?
C13 Pt N1 C1 9.1(3) . . . . ?
N2 Pt N1 C1 -176.2(3) . . . . ?
C25 Pt N1 C5 35.5(8) . . . . ?
C13 Pt N1 C5 -172.73(18) . . . . ?
N2 Pt N1 C5 2.02(17) . . . . ?
C25 Pt N2 C12 5.8(2) . . . . ?
C13 Pt N2 C12 -138.2(6) . . . . ?
N1 Pt N2 C12 -178.1(2) . . . . ?
C25 Pt N2 C9 -179.28(18) . . . . ?
C13 Pt N2 C9 36.7(7) . . . . ?
N1 Pt N2 C9 -3.24(17) . . . . ?
C5 N1 C1 C2 1.2(4) . . . . ?
Pt N1 C1 C2 179.4(2) . . . . ?
N1 C1 C2 C3 0.7(5) . . . . ?
C1 C2 C3 C4 -1.5(4) . . . . ?
C2 C3 C4 C5 0.3(4) . . . . ?
C2 C3 C4 C6 179.9(3) . . . . ?
C1 N1 C5 C4 -2.5(4) . . . . ?
Pt N1 C5 C4 179.1(2) . . . . ?
C1 N1 C5 C9 177.9(2) . . . . ?
Pt N1 C5 C9 -0.5(3) . . . . ?
C3 C4 C5 N1 1.7(4) . . . . ?
C6 C4 C5 N1 -178.0(2) . . . . ?
C3 C4 C5 C9 -178.6(2) . . . . ?
C6 C4 C5 C9 1.7(4) . . . . ?
C5 C4 C6 C7 -0.3(4) . . . . ?
C3 C4 C6 C7 -179.9(3) . . . . ?
C4 C6 C7 C8 -0.4(5) . . . . ?
C6 C7 C8 C9 -0.3(4) . . . . ?
C6 C7 C8 C10 -180.0(3) . . . . ?
C12 N2 C9 C8 -0.1(4) . . . . ?
Pt N2 C9 C8 -175.6(2) . . . . ?
C12 N2 C9 C5 179.6(2) . . . . ?
Pt N2 C9 C5 4.0(3) . . . . ?
C10 C8 C9 N2 1.1(4) . . . . ?
C7 C8 C9 N2 -178.7(2) . . . . ?
C10 C8 C9 C5 -178.6(2) . . . . ?
C7 C8 C9 C5 1.6(4) . . . . ?
N1 C5 C9 N2 -2.4(3) . . . . ?
C4 C5 C9 N2 177.9(2) . . . . ?
N1 C5 C9 C8 177.3(2) . . . . ?
C4 C5 C9 C8 -2.4(4) . . . . ?
C9 C8 C10 C11 -0.9(4) . . . . ?
C7 C8 C10 C11 178.8(3) . . . . ?
C8 C10 C11 C12 -0.1(4) . . . . ?
C9 N2 C12 C11 -1.0(4) . . . . ?
Pt N2 C12 C11 173.7(2) . . . . ?
C10 C11 C12 N2 1.1(4) . . . . ?
C25 Pt C13 C14 -118.5(2) . . . . ?
N1 Pt C13 C14 64.9(2) . . . . ?
N2 Pt C13 C14 25.7(7) . . . . ?
C25 Pt C13 C18 63.5(2) . . . . ?
N1 Pt C13 C18 -113.1(2) . . . . ?
N2 Pt C13 C18 -152.4(5) . . . . ?
C18 C13 C14 C15 -3.5(4) . . . . ?
Pt C13 C14 C15 178.2(2) . . . . ?
C13 C14 C15 C16 2.5(4) . . . . ?
C14 C15 C16 C17 0.7(4) . . . . ?
C15 C16 C17 C18 -2.6(4) . . . . ?
C16 C17 C18 C13 1.4(4) . . . . ?
C16 C17 C18 C19 177.5(2) . . . . ?
C14 C13 C18 C17 1.6(4) . . . . ?
Pt C13 C18 C17 179.6(2) . . . . ?
C14 C13 C18 C19 -174.5(2) . . . . ?
Pt C13 C18 C19 3.6(4) . . . . ?
C24 N3 C19 C18 57.4(3) . . . . ?
C20 N3 C19 C18 -178.4(2) . . . . ?
C17 C18 C19 N3 50.1(3) . . . . ?
C13 C18 C19 N3 -133.8(2) . . . . ?
C24 N3 C20 C21 -55.7(3) . . . . ?
C19 N3 C20 C21 179.7(2) . . . . ?
N3 C20 C21 C22 55.2(4) . . . . ?
C20 C21 C22 C23 -55.5(4) . . . . ?
C21 C22 C23 C24 56.8(4) . . . . ?
C20 N3 C24 C23 56.9(3) . . . . ?
C19 N3 C24 C23 179.6(2) . . . . ?
C22 C23 C24 N3 -57.5(4) . . . . ?
C13 Pt C25 C26 -121.8(2) . . . . ?
N1 Pt C25 C26 30.1(8) . . . . ?
N2 Pt C25 C26 63.0(2) . . . . ?
C13 Pt C25 C30 60.8(2) . . . . ?
N1 Pt C25 C30 -147.4(6) . . . . ?
N2 Pt C25 C30 -114.4(2) . . . . ?
C30 C25 C26 C27 -2.4(4) . . . . ?
Pt C25 C26 C27 179.9(2) . . . . ?
C25 C26 C27 C28 0.1(4) . . . . ?
C26 C27 C28 C29 1.7(4) . . . . ?
C27 C28 C29 C30 -1.2(4) . . . . ?
C28 C29 C30 C25 -1.1(4) . . . . ?
C28 C29 C30 C31 178.9(3) . . . . ?
C26 C25 C30 C29 2.8(4) . . . . ?
Pt C25 C30 C29 -179.7(2) . . . . ?
C26 C25 C30 C31 -177.2(2) . . . . ?
Pt C25 C30 C31 0.2(4) . . . . ?
C36 N4 C31 C30 56.6(3) . . . . ?
C32 N4 C31 C30 -177.5(2) . . . . ?
C29 C30 C31 N4 -132.1(3) . . . . ?
C25 C30 C31 N4 48.0(3) . . . . ?
C36 N4 C32 C33 -58.5(3) . . . . ?
C31 N4 C32 C33 174.6(2) . . . . ?
N4 C32 C33 C34 56.5(3) . . . . ?
C32 C33 C34 C35 -55.1(3) . . . . ?
C33 C34 C35 C36 55.9(3) . . . . ?
C31 N4 C36 C35 -175.4(2) . . . . ?
C32 N4 C36 C35 58.8(3) . . . . ?
C34 C35 C36 N4 -57.8(3) . . . . ?
